data_4503825
loop_
_publ_author_name
'Shattock, Tanise R.'
'Arora, Kapildev K.'
'Vishweshwar, Peddy'
'Zaworotko, Michael J.'

_publ_section_title
;
 Hierarchy of Supramolecular Synthons: Persistent Carboxylic
 Acid&#x00B7;&#x00B7;&#x00B7;Pyridine Hydrogen Bonds in Cocrystals That
 also Contain a Hydroxyl Moiety
;
_journal_issue 12
_journal_name_full 'Crystal Growth &amp; Design'
_journal_page_first 4533
_journal_paper_doi 10.1021/cg800565a
_journal_volume 8
_journal_year 2008
_chemical_formula_moiety ' C12 H10 N2, C11 H8 O3'
_chemical_formula_sum 'C23 H18 N2 O3'
_chemical_formula_weight 370.39
_chemical_melting_point '184-187 &#x00BA;C'
_chemical_name_common '1:1 Co-crystal of 6HNA + BPEE'
_chemical_name_systematic
; 
 1:1 Co-crystal of 6-hydroxy-2-naphthoic acid and BPEE 
;
_space_group_IT_number 2
_symmetry_cell_setting triclinic
_symmetry_space_group_name_Hall '-P 1'
_symmetry_space_group_name_H-M 'P -1'
_atom_sites_solution_hydrogens geom
_atom_sites_solution_primary direct
_atom_sites_solution_secondary difmap
_audit_creation_method SHELXL-97
_cell_angle_alpha 78.473(2)
_cell_angle_beta 82.090(3)
_cell_angle_gamma 88.921(3)
_cell_formula_units_Z 2
_cell_length_a 5.9682(8)
_cell_length_b 8.7387(12)
_cell_length_c 17.938(3)
_cell_measurement_temperature 100(2)
_cell_volume 907.9(2)
_computing_cell_refinement 'Bruker SMART'
_computing_data_collection 'Bruker SMART'
_computing_data_reduction 'Bruker SAINT'
_computing_molecular_graphics 'Bruker SHELXTL'
_computing_publication_material 'Bruker SHELXTL'
_computing_structure_refinement 'SHELXL-97 (Sheldrick, 1997)'
_computing_structure_solution 'SHELXS-97 (Sheldrick, 1990)'
_diffrn_ambient_temperature 100(2)
_diffrn_measured_fraction_theta_full 0.815
_diffrn_measured_fraction_theta_max 0.815
_diffrn_measurement_device_type 'CCD area detector'
_diffrn_measurement_method 'phi and omega scans'
_diffrn_radiation_monochromator graphite
_diffrn_radiation_source 'fine-focus sealed tube'
_diffrn_radiation_type MoK\a
_diffrn_radiation_wavelength 0.71073
_diffrn_reflns_av_R_equivalents 0.0203
_diffrn_reflns_av_sigmaI/netI 0.0660
_diffrn_reflns_limit_h_max 7
_diffrn_reflns_limit_h_min -7
_diffrn_reflns_limit_k_max 10
_diffrn_reflns_limit_k_min -11
_diffrn_reflns_limit_l_max 22
_diffrn_reflns_limit_l_min -12
_diffrn_reflns_number 4550
_diffrn_reflns_theta_full 28.18
_diffrn_reflns_theta_max 28.18
_diffrn_reflns_theta_min 1.17
_exptl_absorpt_coefficient_mu 0.091
_exptl_absorpt_correction_T_max 0.9910
_exptl_absorpt_correction_T_min 0.9733
_exptl_absorpt_correction_type multi-scan
_exptl_absorpt_process_details 'SADABS; Sheldrick, 1996'
_exptl_crystal_colour 'pale yellow'
_exptl_crystal_density_diffrn 1.355
_exptl_crystal_density_method 'not measured'
_exptl_crystal_description blocks
_exptl_crystal_F_000 388
_exptl_crystal_preparation methanol
_exptl_crystal_size_max 0.30
_exptl_crystal_size_mid 0.15
_exptl_crystal_size_min 0.10
_refine_diff_density_max 0.250
_refine_diff_density_min -0.321
_refine_diff_density_rms 0.059
_refine_ls_extinction_method none
_refine_ls_goodness_of_fit_ref 1.040
_refine_ls_hydrogen_treatment constr
_refine_ls_matrix_type full
_refine_ls_number_parameters 253
_refine_ls_number_reflns 3632
_refine_ls_number_restraints 0
_refine_ls_restrained_S_all 1.040
_refine_ls_R_factor_all 0.0785
_refine_ls_R_factor_gt 0.0564
_refine_ls_shift/su_max 0.000
_refine_ls_shift/su_mean 0.000
_refine_ls_structure_factor_coef Fsqd
_refine_ls_weighting_details 'calc w=1/[\s^2^(Fo^2^)+(0.0523P)^2^+0.1597P] where P=(Fo^2^+2Fc^2^)/3'
_refine_ls_weighting_scheme calc
_refine_ls_wR_factor_gt 0.1282
_refine_ls_wR_factor_ref 0.1454
_reflns_number_gt 2708
_reflns_number_total 3632
_reflns_threshold_expression >2sigma(I)
_cod_data_source_file cg800565a_si_011.cif
_cod_data_source_block ts460d
_cod_depositor_comments
;
The following automatic conversions were performed:

'_symmetry_cell_setting' value 'Triclinic' changed to 'triclinic'
according to /home/saulius/struct/CIF-dictionaries/cif_core.dic
dictionary named 'cif_core.dic' version 2.4.1 from 2010-06-29.

Automatic conversion script
Id: cif_fix_values 1715 2011-07-08 13:25:40Z adriana 
;
_cod_original_sg_symbol_H-M P-1
_cod_database_code 4503825

loop_
_symmetry_equiv_pos_as_xyz
'x, y, z'
'-x, -y, -z'

loop_
_atom_site_label
_atom_site_type_symbol
_atom_site_fract_x
_atom_site_fract_y
_atom_site_fract_z
_atom_site_U_iso_or_equiv
_atom_site_adp_type
_atom_site_occupancy
_atom_site_symmetry_multiplicity
_atom_site_calc_flag
_atom_site_refinement_flags
O1 O 0.8334(3) 0.98245(17) 0.33365(9) 0.0261(4) Uani 1 1 d .
H1O H 0.6869 1.0347 0.3576 0.031 Uiso 1 1 d R
O2 O 0.5592(3) 0.16427(17) 0.18930(9) 0.0255(4) Uani 1 1 d .
H2O H 0.5262 0.0800 0.1672 0.031 Uiso 1 1 d R
O3 O 0.9132(3) 0.15596(19) 0.12987(10) 0.0289(4) Uani 1 1 d .
C1 C 0.6560(4) 0.4212(2) 0.24634(12) 0.0186(5) Uani 1 1 d .
H1 H 0.5089 0.3758 0.2584 0.022 Uiso 1 1 calc R
C2 C 0.8217(4) 0.3521(2) 0.20404(12) 0.0187(5) Uani 1 1 d .
C3 C 1.0432(4) 0.4174(2) 0.18664(12) 0.0201(5) Uani 1 1 d .
H3 H 1.1591 0.3681 0.1583 0.024 Uiso 1 1 calc R
C4 C 1.0908(4) 0.5520(2) 0.21057(12) 0.0202(5) Uani 1 1 d .
H4 H 1.2393 0.5951 0.1980 0.024 Uiso 1 1 calc R
C5 C 0.9612(4) 0.7710(2) 0.27597(12) 0.0196(5) Uani 1 1 d .
H5 H 1.1085 0.8162 0.2643 0.024 Uiso 1 1 calc R
C6 C 0.7905(4) 0.8451(2) 0.31392(12) 0.0197(5) Uani 1 1 d .
C7 C 0.5687(4) 0.7775(2) 0.33226(12) 0.0200(5) Uani 1 1 d .
H7 H 0.4499 0.8292 0.3580 0.024 Uiso 1 1 calc R
C8 C 0.5275(4) 0.6379(2) 0.31267(12) 0.0191(5) Uani 1 1 d .
H8 H 0.3804 0.5927 0.3263 0.023 Uiso 1 1 calc R
C9 C 0.6991(4) 0.5598(2) 0.27268(12) 0.0175(5) Uani 1 1 d .
C10 C 0.9215(4) 0.6274(2) 0.25369(12) 0.0177(5) Uani 1 1 d .
C11 C 0.7717(4) 0.2134(2) 0.17131(13) 0.0208(5) Uani 1 1 d .
N21 N 0.4867(3) 0.9396(2) 0.11641(10) 0.0217(4) Uani 1 1 d .
C21 C 0.6543(4) 0.8354(2) 0.11161(13) 0.0225(5) Uani 1 1 d .
H21 H 0.7840 0.8468 0.1354 0.027 Uiso 1 1 calc R
C22 C 0.6479(4) 0.7126(2) 0.07392(12) 0.0210(5) Uani 1 1 d .
H22 H 0.7700 0.6413 0.0728 0.025 Uiso 1 1 calc R
C23 C 0.4610(4) 0.6938(2) 0.03750(12) 0.0188(5) Uani 1 1 d .
C24 C 0.2906(4) 0.8056(2) 0.03996(12) 0.0203(5) Uani 1 1 d .
H24 H 0.1631 0.8003 0.0141 0.024 Uiso 1 1 calc R
C25 C 0.3079(4) 0.9244(2) 0.08020(12) 0.0202(5) Uani 1 1 d .
H25 H 0.1887 0.9977 0.0822 0.024 Uiso 1 1 calc R
C26 C 0.4341(4) 0.5628(2) -0.00146(12) 0.0207(5) Uani 1 1 d .
H26 H 0.3129 0.5685 -0.0311 0.025 Uiso 1 1 calc R
N31 N 0.4611(3) 0.1240(2) 0.39892(11) 0.0241(5) Uani 1 1 d .
C31 C 0.4996(4) 0.2005(3) 0.45445(13) 0.0238(5) Uani 1 1 d .
H31 H 0.6335 0.1770 0.4775 0.029 Uiso 1 1 calc R
C32 C 0.3564(4) 0.3100(3) 0.47944(13) 0.0231(5) Uani 1 1 d .
H32 H 0.3928 0.3604 0.5185 0.028 Uiso 1 1 calc R
C33 C 0.1568(4) 0.3474(2) 0.44730(12) 0.0209(5) Uani 1 1 d .
C34 C 0.1158(4) 0.2674(3) 0.39004(12) 0.0227(5) Uani 1 1 d .
H34 H -0.0173 0.2879 0.3663 0.027 Uiso 1 1 calc R
C35 C 0.2691(4) 0.1590(3) 0.36826(13) 0.0236(5) Uani 1 1 d .
H35 H 0.2370 0.1063 0.3294 0.028 Uiso 1 1 calc R
C36 C -0.0034(4) 0.4656(3) 0.46985(12) 0.0227(5) Uani 1 1 d .
H36 H -0.1210 0.4957 0.4393 0.027 Uiso 1 1 calc R

loop_
_atom_site_aniso_label
_atom_site_aniso_U_11
_atom_site_aniso_U_22
_atom_site_aniso_U_33
_atom_site_aniso_U_23
_atom_site_aniso_U_13
_atom_site_aniso_U_12
O1 0.0251(9) 0.0202(8) 0.0374(10) -0.0173(7) -0.0026(8) -0.0007(7)
O2 0.0254(9) 0.0211(8) 0.0340(9) -0.0161(7) -0.0025(8) -0.0014(7)
O3 0.0260(9) 0.0274(9) 0.0384(10) -0.0211(8) -0.0022(8) 0.0058(7)
C1 0.0208(12) 0.0147(10) 0.0204(11) -0.0035(9) -0.0036(9) -0.0010(9)
C2 0.0230(12) 0.0149(10) 0.0192(11) -0.0052(9) -0.0041(10) 0.0032(9)
C3 0.0208(12) 0.0196(11) 0.0196(11) -0.0052(9) -0.0010(9) 0.0055(9)
C4 0.0186(11) 0.0195(11) 0.0220(11) -0.0039(9) -0.0015(9) 0.0014(9)
C5 0.0188(11) 0.0185(11) 0.0228(11) -0.0056(9) -0.0046(9) -0.0012(9)
C6 0.0244(12) 0.0163(10) 0.0212(11) -0.0084(9) -0.0060(10) 0.0005(9)
C7 0.0206(12) 0.0202(11) 0.0200(11) -0.0070(9) -0.0012(9) 0.0018(9)
C8 0.0177(11) 0.0188(11) 0.0215(11) -0.0058(9) -0.0028(9) 0.0001(9)
C9 0.0203(12) 0.0145(10) 0.0182(10) -0.0035(9) -0.0045(9) 0.0019(8)
C10 0.0194(11) 0.0156(10) 0.0191(11) -0.0045(9) -0.0052(9) 0.0010(8)
C11 0.0242(13) 0.0170(11) 0.0229(11) -0.0080(9) -0.0040(10) 0.0062(9)
N21 0.0277(11) 0.0157(9) 0.0220(10) -0.0065(8) -0.0007(8) -0.0013(8)
C21 0.0246(12) 0.0182(11) 0.0258(12) -0.0047(10) -0.0061(10) -0.0003(9)
C22 0.0244(12) 0.0143(10) 0.0252(12) -0.0059(9) -0.0040(10) 0.0030(9)
C23 0.0231(12) 0.0146(10) 0.0176(10) -0.0039(9) 0.0021(9) -0.0010(9)
C24 0.0203(12) 0.0185(11) 0.0222(11) -0.0043(9) -0.0034(10) -0.0005(9)
C25 0.0217(12) 0.0153(10) 0.0232(11) -0.0062(9) 0.0016(10) 0.0031(9)
C26 0.0202(13) 0.0203(11) 0.0221(11) -0.0051(10) -0.0035(10) -0.0009(9)
N31 0.0269(11) 0.0178(9) 0.0273(10) -0.0066(8) -0.0001(9) 0.0000(8)
C31 0.0238(12) 0.0215(11) 0.0264(12) -0.0062(10) -0.0023(10) 0.0009(9)
C32 0.0281(13) 0.0197(11) 0.0223(11) -0.0073(9) -0.0019(10) -0.0009(10)
C33 0.0248(12) 0.0160(10) 0.0202(11) -0.0030(9) 0.0021(10) -0.0029(9)
C34 0.0216(12) 0.0235(12) 0.0232(12) -0.0068(10) -0.0003(10) -0.0015(9)
C35 0.0257(13) 0.0223(12) 0.0237(12) -0.0107(10) 0.0029(10) -0.0050(10)
C36 0.0241(12) 0.0209(11) 0.0233(11) -0.0059(9) -0.0013(10) 0.0001(10)

loop_
_atom_type_symbol
_atom_type_description
_atom_type_scat_dispersion_real
_atom_type_scat_dispersion_imag
_atom_type_scat_source
C C 0.0033 0.0016 'International Tables Vol C Tables 4.2.6.8 and 6.1.1.4'
H H 0.0000 0.0000 'International Tables Vol C Tables 4.2.6.8 and 6.1.1.4'
N N 0.0061 0.0033 'International Tables Vol C Tables 4.2.6.8 and 6.1.1.4'
O O 0.0106 0.0060 'International Tables Vol C Tables 4.2.6.8 and 6.1.1.4'

loop_
_geom_angle_atom_site_label_1
_geom_angle_atom_site_label_2
_geom_angle_atom_site_label_3
_geom_angle
_geom_angle_site_symmetry_1
C6 O1 H1O 113.3 .
C11 O2 H2O 114.0 .
C2 C1 C9 121.5(2) .
C2 C1 H1 119.2 .
C9 C1 H1 119.2 .
C1 C2 C3 119.8(2) .
C1 C2 C11 121.4(2) .
C3 C2 C11 118.7(2) .
C4 C3 C2 120.3(2) .
C4 C3 H3 119.8 .
C2 C3 H3 119.8 .
C3 C4 C10 121.1(2) .
C3 C4 H4 119.4 .
C10 C4 H4 119.4 .
C6 C5 C10 121.2(2) .
C6 C5 H5 119.4 .
C10 C5 H5 119.4 .
O1 C6 C5 119.7(2) .
O1 C6 C7 120.4(2) .
C5 C6 C7 119.9(2) .
C8 C7 C6 120.0(2) .
C8 C7 H7 120.0 .
C6 C7 H7 120.0 .
C7 C8 C9 121.4(2) .
C7 C8 H8 119.3 .
C9 C8 H8 119.3 .
C8 C9 C1 122.4(2) .
C8 C9 C10 118.89(19) .
C1 C9 C10 118.6(2) .
C4 C10 C5 122.7(2) .
C4 C10 C9 118.63(19) .
C5 C10 C9 118.6(2) .
O3 C11 O2 123.7(2) .
O3 C11 C2 122.5(2) .
O2 C11 C2 113.8(2) .
C25 N21 C21 117.34(19) .
N21 C21 C22 123.5(2) .
N21 C21 H21 118.2 .
C22 C21 H21 118.2 .
C21 C22 C23 119.6(2) .
C21 C22 H22 120.2 .
C23 C22 H22 120.2 .
C22 C23 C24 116.9(2) .
C22 C23 C26 123.6(2) .
C24 C23 C26 119.48(19) .
C25 C24 C23 120.0(2) .
C25 C24 H24 120.0 .
C23 C24 H24 120.0 .
N21 C25 C24 122.6(2) .
N21 C25 H25 118.7 .
C24 C25 H25 118.7 .
C26 C26 C23 125.5(3) 2_665
C26 C26 H26 117.2 2_665
C23 C26 H26 117.2 .
C35 N31 C31 116.4(2) .
N31 C31 C32 123.8(2) .
N31 C31 H31 118.1 .
C32 C31 H31 118.1 .
C31 C32 C33 120.0(2) .
C31 C32 H32 120.0 .
C33 C32 H32 120.0 .
C32 C33 C34 116.4(2) .
C32 C33 C36 123.3(2) .
C34 C33 C36 120.3(2) .
C35 C34 C33 119.9(2) .
C35 C34 H34 120.1 .
C33 C34 H34 120.1 .
N31 C35 C34 123.6(2) .
N31 C35 H35 118.2 .
C34 C35 H35 118.2 .
C36 C36 C33 125.2(3) 2_566
C36 C36 H36 117.4 2_566
C33 C36 H36 117.4 .

loop_
_geom_bond_atom_site_label_1
_geom_bond_atom_site_label_2
_geom_bond_distance
_geom_bond_site_symmetry_2
O1 C6 1.355(2) .
O1 H1O 1.0570 .
O2 C11 1.323(3) .
O2 H2O 0.9390 .
O3 C11 1.216(3) .
C1 C2 1.368(3) .
C1 C9 1.424(3) .
C1 H1 0.9500 .
C2 C3 1.419(3) .
C2 C11 1.499(3) .
C3 C4 1.377(3) .
C3 H3 0.9500 .
C4 C10 1.420(3) .
C4 H4 0.9500 .
C5 C6 1.372(3) .
C5 C10 1.424(3) .
C5 H5 0.9500 .
C6 C7 1.429(3) .
C7 C8 1.370(3) .
C7 H7 0.9500 .
C8 C9 1.413(3) .
C8 H8 0.9500 .
C9 C10 1.433(3) .
N21 C25 1.345(3) .
N21 C21 1.345(3) .
C21 C22 1.382(3) .
C21 H21 0.9500 .
C22 C23 1.396(3) .
C22 H22 0.9500 .
C23 C24 1.399(3) .
C23 C26 1.477(3) .
C24 C25 1.390(3) .
C24 H24 0.9500 .
C25 H25 0.9500 .
C26 C26 1.335(4) 2_665
C26 H26 0.9500 .
N31 C35 1.342(3) .
N31 C31 1.352(3) .
C31 C32 1.372(3) .
C31 H31 0.9500 .
C32 C33 1.399(3) .
C32 H32 0.9500 .
C33 C34 1.402(3) .
C33 C36 1.473(3) .
C34 C35 1.380(3) .
C34 H34 0.9500 .
C35 H35 0.9500 .
C36 C36 1.344(4) 2_566
C36 H36 0.9500 .

loop_
_geom_hbond_atom_site_label_D
_geom_hbond_atom_site_label_H
_geom_hbond_atom_site_label_A
_geom_hbond_distance_DH
_geom_hbond_distance_HA
_geom_hbond_distance_DA
_geom_hbond_angle_DHA
_geom_hbond_site_symmetry_A
O1 H1O N31 1.06 1.70 2.756(3) 176.7 1_565
O2 H2O N21 0.94 1.71 2.640(2) 172.5 1_545

loop_
_geom_torsion_atom_site_label_1
_geom_torsion_atom_site_label_2
_geom_torsion_atom_site_label_3
_geom_torsion_atom_site_label_4
_geom_torsion
_geom_torsion_site_symmetry_4
C9 C1 C2 C3 1.0(3) .
C9 C1 C2 C11 -175.28(18) .
C1 C2 C3 C4 -1.5(3) .
C11 C2 C3 C4 174.87(19) .
C2 C3 C4 C10 0.7(3) .
C10 C5 C6 O1 -179.34(18) .
C10 C5 C6 C7 0.5(3) .
O1 C6 C7 C8 -179.43(19) .
C5 C6 C7 C8 0.7(3) .
C6 C7 C8 C9 -1.6(3) .
C7 C8 C9 C1 -174.86(19) .
C7 C8 C9 C10 1.2(3) .
C2 C1 C9 C8 176.33(19) .
C2 C1 C9 C10 0.3(3) .
C3 C4 C10 C5 -176.62(19) .
C3 C4 C10 C9 0.6(3) .
C6 C5 C10 C4 176.3(2) .
C6 C5 C10 C9 -0.9(3) .
C8 C9 C10 C4 -177.27(19) .
C1 C9 C10 C4 -1.1(3) .
C8 C9 C10 C5 0.1(3) .
C1 C9 C10 C5 176.24(19) .
C1 C2 C11 O3 175.6(2) .
C3 C2 C11 O3 -0.8(3) .
C1 C2 C11 O2 -2.0(3) .
C3 C2 C11 O2 -178.29(18) .
C25 N21 C21 C22 -2.1(3) .
N21 C21 C22 C23 0.9(3) .
C21 C22 C23 C24 1.6(3) .
C21 C22 C23 C26 -177.4(2) .
C22 C23 C24 C25 -2.7(3) .
C26 C23 C24 C25 176.33(19) .
C21 N21 C25 C24 1.0(3) .
C23 C24 C25 N21 1.5(3) .
C22 C23 C26 C26 9.2(4) 2_665
C24 C23 C26 C26 -169.7(3) 2_665
C35 N31 C31 C32 -0.6(3) .
N31 C31 C32 C33 0.3(3) .
C31 C32 C33 C34 0.1(3) .
C31 C32 C33 C36 -178.8(2) .
C32 C33 C34 C35 -0.2(3) .
C36 C33 C34 C35 178.74(19) .
C31 N31 C35 C34 0.6(3) .
C33 C34 C35 N31 -0.2(3) .
C32 C33 C36 C36 -10.2(4) 2_566
C34 C33 C36 C36 171.0(3) 2_566
